data_4507115
loop_
_publ_author_name
'Aaker\"oy, Christer B.'
'Hurley, Evan P.'
'Desper, John'

_publ_section_title
;
 Modulating Supramolecular Reactivity Using Covalent
 &#x201C;Switches&#x201D; on a Pyrazole Platform
;
_journal_issue 11
_journal_name_full 'Crystal Growth &amp; Design'
_journal_page_first 5806
_journal_paper_doi 10.1021/cg301391s
_journal_volume 12
_journal_year 2012
_chemical_formula_moiety
;
(C5 H8 N2) (C7 H4 N2 O6) (H2 O)
;
_chemical_formula_sum 'C12 H14 N4 O7'
_chemical_formula_weight 326.27
_chemical_name_systematic
;
EH-3-94-1 3,5-Me2-pyrazole, 3,5-dinitrobenzoic acid hydrate
;
_space_group_IT_number 14
_symmetry_cell_setting monoclinic
_symmetry_space_group_name_Hall '-P 2ybc'
_symmetry_space_group_name_H-M 'P 1 21/c 1'
_atom_sites_solution_hydrogens geom
_atom_sites_solution_primary direct
_atom_sites_solution_secondary difmap
_audit_creation_method SHELXL-97
_cell_angle_alpha 90.00
_cell_angle_beta 94.822(3)
_cell_angle_gamma 90.00
_cell_formula_units_Z 4
_cell_length_a 8.6114(4)
_cell_length_b 6.2504(3)
_cell_length_c 27.4741(13)
_cell_measurement_reflns_used 5970
_cell_measurement_temperature 120(2)
_cell_measurement_theta_max 34.83
_cell_measurement_theta_min 2.69
_cell_volume 1473.55(12)
_computing_cell_refinement 'Bruker SAINT'
_computing_data_collection 'Bruker APEX2'
_computing_data_reduction 'Bruker SAINT'
_computing_molecular_graphics 'Bruker SHELXTL'
_computing_publication_material 'Bruker SHELXTL'
_computing_structure_refinement 'SHELXL-97 (Sheldrick, 2008)'
_computing_structure_solution 'SHELXS-97 (Sheldrick, 2008)'
_diffrn_ambient_temperature 120(2)
_diffrn_measured_fraction_theta_full 0.999
_diffrn_measured_fraction_theta_max 0.999
_diffrn_measurement_device_type 'Bruker APEX-II CCD'
_diffrn_measurement_method '\f and \w scans'
_diffrn_radiation_monochromator graphite
_diffrn_radiation_source 'fine-focus sealed tube'
_diffrn_radiation_type MoK\a
_diffrn_radiation_wavelength 0.71073
_diffrn_reflns_av_R_equivalents 0.0438
_diffrn_reflns_av_sigmaI/netI 0.0399
_diffrn_reflns_limit_h_max 13
_diffrn_reflns_limit_h_min -13
_diffrn_reflns_limit_k_max 9
_diffrn_reflns_limit_k_min -9
_diffrn_reflns_limit_l_max 43
_diffrn_reflns_limit_l_min -43
_diffrn_reflns_number 27964
_diffrn_reflns_theta_full 34.34
_diffrn_reflns_theta_max 34.34
_diffrn_reflns_theta_min 2.37
_exptl_absorpt_coefficient_mu 0.123
_exptl_absorpt_correction_T_max 0.9830
_exptl_absorpt_correction_T_min 0.9641
_exptl_absorpt_correction_type multi-scan
_exptl_absorpt_process_details SADABS
_exptl_crystal_colour colourless
_exptl_crystal_density_diffrn 1.471
_exptl_crystal_density_meas ?
_exptl_crystal_density_method 'not measured'
_exptl_crystal_description prism
_exptl_crystal_F_000 680
_exptl_crystal_size_max 0.30
_exptl_crystal_size_mid 0.24
_exptl_crystal_size_min 0.14
_refine_diff_density_max 0.429
_refine_diff_density_min -0.383
_refine_diff_density_rms 0.061
_refine_ls_extinction_method none
_refine_ls_goodness_of_fit_ref 1.079
_refine_ls_hydrogen_treatment mixed
_refine_ls_matrix_type full
_refine_ls_number_parameters 220
_refine_ls_number_reflns 6152
_refine_ls_number_restraints 0
_refine_ls_restrained_S_all 1.079
_refine_ls_R_factor_all 0.0813
_refine_ls_R_factor_gt 0.0516
_refine_ls_shift/su_max 0.000
_refine_ls_shift/su_mean 0.000
_refine_ls_structure_factor_coef Fsqd
_refine_ls_weighting_details 'calc w=1/[\s^2^(Fo^2^)+(0.0800P)^2^+0.1500P] where P=(Fo^2^+2Fc^2^)/3'
_refine_ls_weighting_scheme calc
_refine_ls_wR_factor_gt 0.1424
_refine_ls_wR_factor_ref 0.1609
_reflns_number_gt 4168
_reflns_number_total 6152
_reflns_threshold_expression &gt;2sigma(I)
_cod_data_source_file cg301391s_si_002.cif
_cod_data_source_block 2.H:N
_cod_depositor_comments
;
The following automatic conversions were performed:

'_symmetry_cell_setting' value 'Monoclinic' changed to 'monoclinic'
according to /home/saulius/struct/CIF-dictionaries/cif_core.dic
dictionary named 'cif_core.dic' version 2.4.2 from 2011-04-26.

Automatic conversion script
Id: cif_fix_values 1891 2012-01-12 08:04:46Z andrius 

The following automatic conversions were performed:

'_exptl_crystal_density_meas' value '?/' was changed to '?' - the
value is perceived as not measured.

Automatic conversion script
Id: cif_fix_values 3008 2015-01-20 13:52:24Z robertas 
;
_cod_original_sg_symbol_H-M P2(1)/c
_cod_database_code 4507115

loop_
_symmetry_equiv_pos_as_xyz
'x, y, z'
'-x, y+1/2, -z+1/2'
'-x, -y, -z'
'x, -y-1/2, z-1/2'

loop_
_atom_site_label
_atom_site_type_symbol
_atom_site_fract_x
_atom_site_fract_y
_atom_site_fract_z
_atom_site_U_iso_or_equiv
_atom_site_adp_type
_atom_site_occupancy
_atom_site_symmetry_multiplicity
_atom_site_calc_flag
_atom_site_refinement_flags
O1W O 0.15871(11) 0.70664(16) 0.26196(3) 0.0295(2) Uani 1 1 d .
H1A H 0.122(2) 0.595(3) 0.2774(6) 0.035 Uiso 1 1 d .
H1B H 0.088(2) 0.752(3) 0.2389(6) 0.035 Uiso 1 1 d .
N11 N 0.38351(12) 0.74639(17) 0.36334(4) 0.0241(2) Uani 1 1 d .
H11 H 0.3133(19) 0.620(3) 0.3641(6) 0.029 Uiso 1 1 d .
N12 N 0.37270(12) 0.88036(17) 0.32476(4) 0.0235(2) Uani 1 1 d .
H12 H 0.2977(18) 0.842(3) 0.2980(6) 0.028 Uiso 1 1 d .
C13 C 0.47021(14) 1.0453(2) 0.33358(4) 0.0230(2) Uani 1 1 d .
C14 C 0.54526(15) 1.0146(2) 0.37973(4) 0.0253(2) Uani 1 1 d .
H14 H 0.6212 1.1058 0.3960 0.030 Uiso 1 1 calc R
C15 C 0.48788(14) 0.8243(2) 0.39764(4) 0.0246(2) Uani 1 1 d .
C16 C 0.48395(16) 1.2175(2) 0.29665(5) 0.0303(3) Uani 1 1 d .
H16A H 0.4122 1.1879 0.2678 0.045 Uiso 1 1 calc R
H16B H 0.5911 1.2221 0.2871 0.045 Uiso 1 1 calc R
H16C H 0.4576 1.3556 0.3107 0.045 Uiso 1 1 calc R
C17 C 0.52403(16) 0.7075(2) 0.44464(5) 0.0333(3) Uani 1 1 d .
H17A H 0.4607 0.5773 0.4448 0.050 Uiso 1 1 calc R
H17B H 0.5004 0.7995 0.4719 0.050 Uiso 1 1 calc R
H17C H 0.6347 0.6690 0.4481 0.050 Uiso 1 1 calc R
C21 C 0.06625(13) 0.10039(18) 0.37470(4) 0.0199(2) Uani 1 1 d .
C27 C 0.11970(14) 0.30395(19) 0.35131(4) 0.0223(2) Uani 1 1 d .
O21 O 0.22130(11) 0.40875(15) 0.37682(3) 0.0296(2) Uani 1 1 d .
O22 O 0.06169(11) 0.35211(15) 0.30955(3) 0.0288(2) Uani 1 1 d .
C22 C -0.04170(13) -0.03506(19) 0.35003(4) 0.0210(2) Uani 1 1 d .
H22 H -0.0878 0.0010 0.3185 0.025 Uiso 1 1 calc R
C23 C -0.08059(13) -0.22435(19) 0.37257(4) 0.0213(2) Uani 1 1 d .
N23 N -0.19444(13) -0.36956(17) 0.34648(4) 0.0256(2) Uani 1 1 d .
O23 O -0.24341(13) -0.32304(17) 0.30488(4) 0.0376(2) Uani 1 1 d .
O24 O -0.23285(12) -0.52939(16) 0.36832(4) 0.0342(2) Uani 1 1 d .
C24 C -0.01708(13) -0.2857(2) 0.41808(4) 0.0225(2) Uani 1 1 d .
H24 H -0.0438 -0.4174 0.4325 0.027 Uiso 1 1 calc R
C25 C 0.08752(14) -0.1451(2) 0.44157(4) 0.0230(2) Uani 1 1 d .
N25 N 0.15954(13) -0.2048(2) 0.49002(4) 0.0317(3) Uani 1 1 d .
O25 O 0.15604(13) -0.3939(2) 0.50181(4) 0.0459(3) Uani 1 1 d .
O26 O 0.22091(14) -0.0622(2) 0.51566(4) 0.0456(3) Uani 1 1 d .
C26 C 0.13014(14) 0.0468(2) 0.42125(4) 0.0227(2) Uani 1 1 d .
H16 H 0.2017 0.1401 0.4388 0.027 Uiso 1 1 calc R

loop_
_atom_site_aniso_label
_atom_site_aniso_U_11
_atom_site_aniso_U_22
_atom_site_aniso_U_33
_atom_site_aniso_U_23
_atom_site_aniso_U_13
_atom_site_aniso_U_12
O1W 0.0325(5) 0.0290(5) 0.0252(4) 0.0050(3) -0.0076(4) -0.0094(4)
N11 0.0252(5) 0.0213(5) 0.0252(5) -0.0005(4) -0.0013(4) -0.0040(4)
N12 0.0240(5) 0.0229(5) 0.0232(5) -0.0017(4) -0.0006(4) -0.0032(4)
C13 0.0208(5) 0.0238(5) 0.0243(5) -0.0026(4) 0.0005(4) -0.0033(4)
C14 0.0246(5) 0.0259(6) 0.0245(5) -0.0021(4) -0.0029(4) -0.0054(5)
C15 0.0232(5) 0.0252(6) 0.0250(5) -0.0012(4) -0.0009(4) -0.0026(4)
C16 0.0316(6) 0.0322(6) 0.0265(6) 0.0028(5) -0.0008(5) -0.0081(5)
C17 0.0335(7) 0.0354(7) 0.0298(6) 0.0069(5) -0.0035(5) -0.0055(6)
C21 0.0205(5) 0.0186(5) 0.0205(5) 0.0008(4) 0.0008(4) -0.0001(4)
C27 0.0229(5) 0.0184(5) 0.0254(5) 0.0003(4) 0.0010(4) -0.0015(4)
O21 0.0330(5) 0.0232(4) 0.0315(5) 0.0006(3) -0.0049(4) -0.0084(4)
O22 0.0336(5) 0.0251(4) 0.0266(4) 0.0061(3) -0.0046(4) -0.0068(4)
C22 0.0217(5) 0.0202(5) 0.0204(5) 0.0015(4) -0.0015(4) -0.0008(4)
C23 0.0212(5) 0.0206(5) 0.0215(5) 0.0001(4) -0.0012(4) -0.0027(4)
N23 0.0262(5) 0.0231(5) 0.0266(5) 0.0017(4) -0.0031(4) -0.0039(4)
O23 0.0461(6) 0.0346(5) 0.0288(5) 0.0051(4) -0.0161(4) -0.0111(5)
O24 0.0394(5) 0.0282(5) 0.0342(5) 0.0047(4) -0.0022(4) -0.0150(4)
C24 0.0211(5) 0.0234(5) 0.0230(5) 0.0047(4) 0.0010(4) -0.0017(4)
C25 0.0218(5) 0.0292(6) 0.0176(5) 0.0036(4) -0.0010(4) -0.0014(4)
N25 0.0257(5) 0.0455(7) 0.0233(5) 0.0095(5) -0.0016(4) -0.0085(5)
O25 0.0419(6) 0.0534(7) 0.0396(6) 0.0260(5) -0.0124(5) -0.0157(5)
O26 0.0510(7) 0.0587(8) 0.0247(5) 0.0011(5) -0.0116(4) -0.0131(6)
C26 0.0211(5) 0.0252(5) 0.0215(5) -0.0005(4) -0.0002(4) -0.0024(4)

loop_
_atom_type_symbol
_atom_type_description
_atom_type_scat_dispersion_real
_atom_type_scat_dispersion_imag
_atom_type_scat_source
C C 0.0033 0.0016 'International Tables Vol C Tables 4.2.6.8 and 6.1.1.4'
H H 0.0000 0.0000 'International Tables Vol C Tables 4.2.6.8 and 6.1.1.4'
N N 0.0061 0.0033 'International Tables Vol C Tables 4.2.6.8 and 6.1.1.4'
O O 0.0106 0.0060 'International Tables Vol C Tables 4.2.6.8 and 6.1.1.4'

loop_
_geom_angle_atom_site_label_1
_geom_angle_atom_site_label_2
_geom_angle_atom_site_label_3
_geom_angle
H1A O1W H1B 109.6(16)
C15 N11 N12 108.99(10)
C15 N11 H11 130.4(9)
N12 N11 H11 120.4(9)
C13 N12 N11 109.59(10)
C13 N12 H12 134.1(10)
N11 N12 H12 116.3(10)
N12 C13 C14 107.21(11)
N12 C13 C16 121.15(11)
C14 C13 C16 131.64(11)
C13 C14 C15 106.80(11)
C13 C14 H14 126.6
C15 C14 H14 126.6
N11 C15 C14 107.41(11)
N11 C15 C17 120.64(12)
C14 C15 C17 131.95(11)
C13 C16 H16A 109.5
C13 C16 H16B 109.5
H16A C16 H16B 109.5
C13 C16 H16C 109.5
H16A C16 H16C 109.5
H16B C16 H16C 109.5
C15 C17 H17A 109.5
C15 C17 H17B 109.5
H17A C17 H17B 109.5
C15 C17 H17C 109.5
H17A C17 H17C 109.5
H17B C17 H17C 109.5
C26 C21 C22 119.90(11)
C26 C21 C27 118.80(10)
C22 C21 C27 121.28(10)
O22 C27 O21 126.29(11)
O22 C27 C21 118.67(10)
O21 C27 C21 115.03(10)
C23 C22 C21 118.51(10)
C23 C22 H22 120.7
C21 C22 H22 120.7
C24 C23 C22 123.37(11)
C24 C23 N23 117.81(10)
C22 C23 N23 118.82(10)
O23 N23 O24 124.54(11)
O23 N23 C23 118.13(10)
O24 N23 C23 117.33(10)
C23 C24 C25 116.19(11)
C23 C24 H24 121.9
C25 C24 H24 121.9
C24 C25 C26 123.22(10)
C24 C25 N25 118.15(11)
C26 C25 N25 118.62(11)
O25 N25 O26 124.52(12)
O25 N25 C25 117.79(12)
O26 N25 C25 117.68(12)
C25 C26 C21 118.77(11)
C25 C26 H16 120.6
C21 C26 H16 120.6

loop_
_geom_bond_atom_site_label_1
_geom_bond_atom_site_label_2
_geom_bond_distance
O1W H1A 0.890(19)
O1W H1B 0.888(18)
N11 C15 1.3381(15)
N11 N12 1.3478(15)
N11 H11 0.995(17)
N12 C13 1.3389(16)
N12 H12 0.967(16)
C13 C14 1.3870(17)
C13 C16 1.4905(18)
C14 C15 1.3935(18)
C14 H14 0.9500
C15 C17 1.4934(18)
C16 H16A 0.9800
C16 H16B 0.9800
C16 H16C 0.9800
C17 H17A 0.9800
C17 H17B 0.9800
C17 H17C 0.9800
C21 C26 1.3901(16)
C21 C22 1.3909(16)
C21 C27 1.5144(16)
C27 O22 1.2490(14)
C27 O21 1.2580(15)
C22 C23 1.3894(16)
C22 H22 0.9500
C23 C24 1.3764(16)
C23 N23 1.4767(15)
N23 O23 1.2197(14)
N23 O24 1.2250(14)
C24 C25 1.3793(17)
C24 H24 0.9500
C25 C26 1.3858(17)
C25 N25 1.4685(15)
N25 O25 1.2267(17)
N25 O26 1.2276(17)
C26 H16 0.9500

loop_
_geom_hbond_atom_site_label_D
_geom_hbond_atom_site_label_H
_geom_hbond_atom_site_label_A
_geom_hbond_distance_DH
_geom_hbond_distance_HA
_geom_hbond_distance_DA
_geom_hbond_angle_DHA
_geom_hbond_site_symmetry_A
N11 H11 O21 0.995(17) 1.595(17) 2.5747(14) 167.2(15) .
N12 H12 O1W 0.967(16) 1.713(16) 2.6490(14) 162.0(15) .
O1W H1A O22 0.890(19) 1.851(19) 2.7390(13) 174.9(17) .
O1W H1B O22 0.888(18) 1.880(18) 2.7681(13) 178.9(18) 2

loop_
_geom_torsion_atom_site_label_1
_geom_torsion_atom_site_label_2
_geom_torsion_atom_site_label_3
_geom_torsion_atom_site_label_4
_geom_torsion
C15 N11 N12 C13 0.30(14)
N11 N12 C13 C14 -0.24(14)
N11 N12 C13 C16 179.19(11)
N12 C13 C14 C15 0.10(14)
C16 C13 C14 C15 -179.25(13)
N12 N11 C15 C14 -0.23(14)
N12 N11 C15 C17 -179.80(12)
C13 C14 C15 N11 0.08(14)
C13 C14 C15 C17 179.58(14)
C26 C21 C27 O22 -179.73(11)
C22 C21 C27 O22 1.92(17)
C26 C21 C27 O21 0.55(16)
C22 C21 C27 O21 -177.80(11)
C26 C21 C22 C23 -1.28(17)
C27 C21 C22 C23 177.05(11)
C21 C22 C23 C24 -0.37(18)
C21 C22 C23 N23 -179.65(10)
C24 C23 N23 O23 -175.26(12)
C22 C23 N23 O23 4.06(17)
C24 C23 N23 O24 4.58(17)
C22 C23 N23 O24 -176.10(11)
C22 C23 C24 C25 1.38(18)
N23 C23 C24 C25 -179.33(10)
C23 C24 C25 C26 -0.80(18)
C23 C24 C25 N25 -179.39(11)
C24 C25 N25 O25 18.46(18)
C26 C25 N25 O25 -160.19(12)
C24 C25 N25 O26 -162.47(12)
C26 C25 N25 O26 18.87(18)
C24 C25 C26 C21 -0.77(18)
N25 C25 C26 C21 177.81(11)
C22 C21 C26 C25 1.82(17)
C27 C21 C26 C25 -176.55(10)
